data_7121827
loop_
_publ_author_name
'Karvande, Anirudha'
'Khan, Shahnawaz'
'Khan, Irfan'
'Singh, Deepti'
'Khedgikar, Vikram'
'Kushwaha, Priyanka'
'Ahmad, Naseer'
'Kothari, Priyanka'
'Dhasmana, Anupam'
'Kant, Ruchir'
'Trivedi, Ritu'
'Chauhan, Prem M. S.'

_publ_section_title
;
 Discovery of a tetrazolyl \b-carboline with <i>in vitro</i> and <i>in
 vivo</i> osteoprotective activity under estrogen-deficient conditions.
;
_journal_issue 7
_journal_name_full MedChemComm
_journal_page_first 1213
_journal_page_last 1225
_journal_paper_doi 10.1039/c8md00109j
_journal_volume 9
_journal_year 2018
_chemical_compound_source 'see text'
_chemical_formula_moiety 'C27 H29 N7 O2'
_chemical_formula_sum 'C27 H29 N7 O2'
_chemical_formula_weight 483.57
_space_group_IT_number 14
_space_group_name_Hall '-P 2yn'
_space_group_name_H-M_alt 'P 1 21/n 1'
_symmetry_cell_setting monoclinic
_symmetry_Int_Tables_number 14
_symmetry_space_group_name_Hall '-P 2yn'
_symmetry_space_group_name_H-M 'P 1 21/n 1'
_atom_sites_solution_hydrogens geom
_atom_sites_solution_primary direct
_atom_sites_solution_secondary difmap
_audit_update_record
;
2017-04-07 deposited with the CCDC.
2018-06-04 downloaded from the CCDC.
;
_cell_angle_alpha 90
_cell_angle_beta 90.477(4)
_cell_angle_gamma 90
_cell_formula_units_Z 4
_cell_length_a 9.814(2)
_cell_length_b 9.916(2)
_cell_length_c 25.156(5)
_cell_measurement_reflns_used 2005
_cell_measurement_temperature 100(2)
_cell_measurement_theta_max 27.6152
_cell_measurement_theta_min 2.2071
_cell_volume 2448.0(9)
_computing_cell_refinement 'SMART (Bruker, 2001)'
_computing_data_collection 'SMART (Bruker, 2001)'
_computing_data_reduction SAINT
_computing_molecular_graphics 'SHELXTL-NT(Bruker, 1997)'
_computing_publication_material 'SHELXTL-NT(Bruker, 1997)'
_computing_structure_refinement 'SHELXTL-NT(Bruker, 1997)'
_computing_structure_solution 'SHELXTL-NT(Bruker, 1997)'
_diffrn_ambient_temperature 100(2)
_diffrn_measured_fraction_theta_full 0.969
_diffrn_measured_fraction_theta_max 0.969
_diffrn_measurement_device_type 'Bruker SMART APEX CCD area-detector'
_diffrn_measurement_method '\w scan'
_diffrn_radiation_monochromator graphite
_diffrn_radiation_source 'fine-focus sealed tube'
_diffrn_radiation_type MoK\a
_diffrn_radiation_wavelength 0.71073
_diffrn_reflns_av_R_equivalents 0.0873
_diffrn_reflns_av_sigmaI/netI 0.0979
_diffrn_reflns_limit_h_max 13
_diffrn_reflns_limit_h_min -13
_diffrn_reflns_limit_k_max 10
_diffrn_reflns_limit_k_min -13
_diffrn_reflns_limit_l_max 33
_diffrn_reflns_limit_l_min -28
_diffrn_reflns_number 15541
_diffrn_reflns_theta_full 28.53
_diffrn_reflns_theta_max 28.53
_diffrn_reflns_theta_min 2.21
_diffrn_standards_interval_count 0
_exptl_absorpt_coefficient_mu 0.087
_exptl_absorpt_correction_type none
_exptl_crystal_colour Colourless
_exptl_crystal_density_diffrn 1.312
_exptl_crystal_density_method 'Not Measured'
_exptl_crystal_description Block
_exptl_crystal_F_000 1024
_refine_diff_density_max 0.387
_refine_diff_density_min -0.405
_refine_diff_density_rms 0.097
_refine_ls_extinction_method none
_refine_ls_goodness_of_fit_ref 1.078
_refine_ls_hydrogen_treatment mixed
_refine_ls_matrix_type full
_refine_ls_number_parameters 334
_refine_ls_number_reflns 6035
_refine_ls_number_restraints 0
_refine_ls_restrained_S_all 1.078
_refine_ls_R_factor_all 0.1147
_refine_ls_R_factor_gt 0.0633
_refine_ls_shift/su_max 0.000
_refine_ls_shift/su_mean 0.000
_refine_ls_structure_factor_coef Fsqd
_refine_ls_weighting_details 'calc w=1/[\s^2^(Fo^2^)+(0.0861P)^2^+0.0000P] where P=(Fo^2^+2Fc^2^)/3'
_refine_ls_weighting_scheme calc
_refine_ls_wR_factor_gt 0.1445
_refine_ls_wR_factor_ref 0.1895
_reflns_number_gt 3730
_reflns_number_total 6035
_reflns_threshold_expression >2sigma(I)
_cod_data_source_file c8md00109j2.cif
_cod_data_source_block 23janbm
_cod_depositor_comments
;
The following automatic conversions were performed:

'_symmetry_cell_setting' value 'Monoclinic' changed to 'monoclinic'
according to
/home/data/users/saulius/crontab/automatic-downloads/rss-feeds/RSC/lib/dictionaries/cif_core.dic
dictionary named 'cif_core.dic' version 2.4.2 from 2011-04-26.

'_exptl_absorpt_correction_type' value 'None' changed to 'none'
according to
/home/data/users/saulius/crontab/automatic-downloads/rss-feeds/RSC/lib/dictionaries/cif_core.dic
dictionary named 'cif_core.dic' version 2.4.2 from 2011-04-26.

Automatic conversion script
Id: cif_fix_values 4973 2017-02-22 13:04:09Z antanas 

 Adding full bibliography for 7121827.cif.
;
_cod_original_sg_symbol_H-M 'P 21/n'
_cod_database_code 7121827

loop_
_symmetry_equiv_pos_site_id
_symmetry_equiv_pos_as_xyz
1 x,y,z
2 1/2-x,1/2+y,1/2-z
3 -x,-y,-z
4 1/2+x,1/2-y,1/2+z

loop_
_atom_site_aniso_label
_atom_site_aniso_U_11
_atom_site_aniso_U_22
_atom_site_aniso_U_33
_atom_site_aniso_U_23
_atom_site_aniso_U_13
_atom_site_aniso_U_12
O1 0.0219(9) 0.0341(10) 0.0452(11) -0.0073(8) 0.0009(8) -0.0057(7)
O2 0.0297(9) 0.0332(10) 0.0334(10) -0.0105(8) 0.0013(7) -0.0071(7)
N1 0.0193(10) 0.0214(10) 0.0294(11) -0.0030(8) -0.0002(8) -0.0038(7)
N2 0.0221(10) 0.0206(9) 0.0229(10) 0.0007(8) -0.0032(8) 0.0002(7)
N3 0.0276(11) 0.0218(10) 0.0293(11) -0.0021(8) 0.0015(8) 0.0029(8)
N4 0.0300(11) 0.0207(10) 0.0358(12) -0.0037(9) 0.0034(9) 0.0017(8)
N5 0.0248(11) 0.0219(10) 0.0396(13) -0.0010(9) 0.0024(9) 0.0011(8)
N6 0.0223(10) 0.0215(10) 0.0299(11) -0.0022(8) 0.0011(8) 0.0000(8)
N7 0.0180(10) 0.0264(10) 0.0267(11) -0.0020(9) -0.0003(8) -0.0010(8)
C1 0.0216(12) 0.0251(12) 0.0291(13) 0.0026(10) -0.0008(9) 0.0008(9)
C2 0.0280(13) 0.0280(13) 0.0282(13) 0.0007(10) 0.0008(10) 0.0041(10)
C3 0.0277(13) 0.0250(12) 0.0260(12) -0.0012(10) -0.0017(10) 0.0031(9)
C4 0.0262(12) 0.0200(11) 0.0289(13) 0.0000(10) -0.0022(10) 0.0000(9)
C5 0.0236(12) 0.0202(11) 0.0249(12) 0.0018(9) 0.0002(9) 0.0036(9)
C6 0.0229(12) 0.0189(11) 0.0229(12) 0.0014(9) -0.0021(9) 0.0012(9)
C7 0.0212(11) 0.0192(11) 0.0217(11) 0.0034(9) -0.0003(9) 0.0008(8)
C8 0.0206(11) 0.0187(11) 0.0292(13) 0.0019(9) -0.0017(9) 0.0003(8)
C9 0.0178(11) 0.0234(12) 0.0264(12) 0.0026(9) -0.0023(9) 0.0025(9)
C10 0.0191(11) 0.0181(11) 0.0232(12) 0.0040(9) 0.0013(9) 0.0016(8)
C11 0.0239(12) 0.0176(11) 0.0258(12) 0.0007(9) -0.0024(9) 0.0015(9)
C12 0.0204(12) 0.0226(12) 0.0263(12) 0.0025(9) -0.0014(9) 0.0022(9)
C13 0.0376(15) 0.0319(14) 0.0346(14) -0.0102(11) -0.0040(11) -0.0075(11)
C14 0.0198(11) 0.0230(12) 0.0248(12) -0.0035(9) -0.0008(9) 0.0003(8)
C15 0.0172(11) 0.0223(11) 0.0272(12) -0.0003(9) -0.0003(9) -0.0021(8)
C16 0.0321(14) 0.0322(13) 0.0256(13) -0.0033(10) -0.0008(10) 0.0009(10)
C17 0.0331(14) 0.0466(16) 0.0359(15) -0.0118(12) 0.0007(11) -0.0022(12)
C18 0.0400(16) 0.0518(17) 0.0295(14) -0.0063(12) 0.0041(12) -0.0021(13)
C19 0.0491(17) 0.0373(15) 0.0291(14) 0.0049(12) 0.0012(12) 0.0070(12)
C20 0.0198(12) 0.0227(12) 0.0326(13) -0.0012(10) -0.0015(10) -0.0011(9)
C21 0.0175(11) 0.0210(11) 0.0332(13) -0.0022(10) -0.0007(9) -0.0022(8)
C22 0.0254(12) 0.0243(12) 0.0341(14) -0.0040(10) 0.0047(10) -0.0008(9)
C23 0.0263(13) 0.0216(12) 0.0455(16) 0.0008(11) 0.0017(11) 0.0030(9)
C24 0.0253(12) 0.0274(13) 0.0326(14) 0.0030(11) -0.0023(10) -0.0042(10)
C25 0.0297(13) 0.0269(13) 0.0324(13) -0.0050(10) 0.0035(10) -0.0020(10)
C26 0.0260(12) 0.0211(11) 0.0351(14) -0.0036(10) -0.0004(10) -0.0006(9)
C27 0.0415(16) 0.0316(14) 0.0383(16) 0.0059(11) -0.0020(12) -0.0070(11)

loop_
_atom_site_label
_atom_site_type_symbol
_atom_site_thermal_displace_type
_atom_site_fract_x
_atom_site_fract_y
_atom_site_fract_z
_atom_site_occupancy
_atom_site_U_iso_or_equiv
_atom_site_calc_flag
_atom_site_refinement_flags
O1 O Uani 1.26066(16) 1.04328(16) 0.07310(7) 1.000 0.0337(6) . .
O2 O Uani 1.08258(17) 1.08082(16) 0.12696(7) 1.000 0.0321(6) . .
N1 N Uani 0.83526(18) 0.63861(18) -0.02024(7) 1.000 0.0234(6) . .
N2 N Uani 0.92390(18) 0.91098(17) 0.07327(7) 1.000 0.0219(6) . .
N3 N Uani 0.64346(19) 0.99925(19) 0.13906(8) 1.000 0.0262(6) . .
N4 N Uani 0.5888(2) 1.12537(19) 0.13715(8) 1.000 0.0288(6) . .
N5 N Uani 0.56507(19) 1.15123(18) 0.08763(8) 1.000 0.0288(7) . .
N6 N Uani 0.60175(18) 1.04552(18) 0.05645(8) 1.000 0.0246(6) . .
N7 N Uani 0.60866(18) 0.76783(19) 0.02414(8) 1.000 0.0237(6) . .
C1 C Uani 1.1643(2) 0.6169(2) -0.08197(9) 1.000 0.0253(7) . .
C2 C Uani 1.1482(2) 0.5159(2) -0.11902(9) 1.000 0.0281(8) . .
C3 C Uani 1.0225(2) 0.4501(2) -0.12432(9) 1.000 0.0262(7) . .
C4 C Uani 0.9116(2) 0.4826(2) -0.09316(9) 1.000 0.0251(7) . .
C5 C Uani 0.9285(2) 0.5852(2) -0.05582(9) 1.000 0.0229(7) . .
C6 C Uani 0.8964(2) 0.7393(2) 0.00873(9) 1.000 0.0216(7) . .
C7 C Uani 0.8442(2) 0.8233(2) 0.04820(9) 1.000 0.0207(6) . .
C8 C Uani 1.0566(2) 0.9212(2) 0.05776(9) 1.000 0.0228(7) . .
C9 C Uani 1.1144(2) 0.8459(2) 0.01713(9) 1.000 0.0226(7) . .
C10 C Uani 1.0332(2) 0.7515(2) -0.00812(9) 1.000 0.0201(7) . .
C11 C Uani 1.0545(2) 0.6534(2) -0.04980(9) 1.000 0.0225(7) . .
C12 C Uani 1.1443(2) 1.0202(2) 0.08580(9) 1.000 0.0231(7) . .
C13 C Uani 1.1652(3) 1.1790(3) 0.15446(10) 1.000 0.0347(8) . .
C14 C Uani 0.6962(2) 0.8166(2) 0.06689(9) 1.000 0.0225(7) . .
C15 C Uani 0.6506(2) 0.9523(2) 0.08858(9) 1.000 0.0222(7) . .
C16 C Uani 0.6941(2) 0.9552(2) 0.19232(10) 1.000 0.0300(8) . .
C17 C Uani 0.8089(3) 1.0510(3) 0.20674(11) 1.000 0.0385(9) . .
C18 C Uani 0.5753(3) 0.9647(3) 0.23161(10) 1.000 0.0404(9) . .
C19 C Uani 0.7476(3) 0.8117(3) 0.19010(10) 1.000 0.0385(9) . .
C20 C Uani 0.4637(2) 0.7578(2) 0.04019(9) 1.000 0.0250(7) . .
C21 C Uani 0.4414(2) 0.6707(2) 0.08878(9) 1.000 0.0239(7) . .
C22 C Uani 0.4756(2) 0.5346(2) 0.08943(10) 1.000 0.0279(7) . .
C23 C Uani 0.4507(2) 0.4555(2) 0.13416(11) 1.000 0.0311(8) . .
C24 C Uani 0.3899(2) 0.5097(2) 0.17946(10) 1.000 0.0285(8) . .
C25 C Uani 0.3565(2) 0.6459(2) 0.17878(10) 1.000 0.0297(8) . .
C26 C Uani 0.3818(2) 0.7253(2) 0.13436(10) 1.000 0.0274(7) . .
C27 C Uani 0.3586(3) 0.4223(3) 0.22688(10) 1.000 0.0372(9) . .
H1 H Uiso 1.24950 0.66160 -0.07820 1.000 0.0300 calc R
H1A H Uiso 0.75020 0.61200 -0.01680 1.000 0.0280 calc R
H2 H Uiso 1.22230 0.49080 -0.14100 1.000 0.0340 calc R
H3 H Uiso 1.01290 0.38080 -0.15020 1.000 0.0310 calc R
H4 H Uiso 0.82720 0.43670 -0.09710 1.000 0.0300 calc R
H7 H Uiso 0.613(3) 0.828(3) -0.0039(12) 1.000 0.055(9) . .
H9 H Uiso 1.20660 0.85900 0.00710 1.000 0.0270 calc R
H13A H Uiso 1.24240 1.13370 0.17180 1.000 0.0520 calc R
H13B H Uiso 1.11020 1.22470 0.18140 1.000 0.0520 calc R
H13C H Uiso 1.19910 1.24550 0.12900 1.000 0.0520 calc R
H14 H Uiso 0.69190 0.74970 0.09660 1.000 0.0270 calc R
H17A H Uiso 0.88250 1.04180 0.18090 1.000 0.0580 calc R
H17B H Uiso 0.84360 1.02930 0.24240 1.000 0.0580 calc R
H17C H Uiso 0.77480 1.14390 0.20630 1.000 0.0580 calc R
H18A H Uiso 0.54440 1.05840 0.23400 1.000 0.0610 calc R
H18B H Uiso 0.60580 0.93390 0.26680 1.000 0.0610 calc R
H18C H Uiso 0.50000 0.90770 0.21910 1.000 0.0610 calc R
H19A H Uiso 0.67360 0.75070 0.17950 1.000 0.0580 calc R
H19B H Uiso 0.78230 0.78550 0.22520 1.000 0.0580 calc R
H19C H Uiso 0.82120 0.80630 0.16410 1.000 0.0580 calc R
H20A H Uiso 0.41000 0.72030 0.01010 1.000 0.0300 calc R
H20B H Uiso 0.42880 0.84960 0.04750 1.000 0.0300 calc R
H22 H Uiso 0.51650 0.49510 0.05910 1.000 0.0340 calc R
H23 H Uiso 0.47560 0.36290 0.13380 1.000 0.0370 calc R
H25 H Uiso 0.31580 0.68540 0.20920 1.000 0.0360 calc R
H26 H Uiso 0.35830 0.81830 0.13500 1.000 0.0330 calc R
H27A H Uiso 0.39650 0.46390 0.25910 1.000 0.0560 calc R
H27B H Uiso 0.39920 0.33290 0.22190 1.000 0.0560 calc R
H27C H Uiso 0.25960 0.41320 0.23040 1.000 0.0560 calc R

loop_
_atom_type_symbol
_atom_type_description
_atom_type_scat_dispersion_real
_atom_type_scat_dispersion_imag
_atom_type_scat_source
O O 0.0106 0.0060 'International Tables Vol C Tables 4.2.6.8 and 6.1.1.4'
N N 0.0061 0.0033 'International Tables Vol C Tables 4.2.6.8 and 6.1.1.4'
H H 0.0000 0.0000 'International Tables Vol C Tables 4.2.6.8 and 6.1.1.4'
C C 0.0033 0.0016 'International Tables Vol C Tables 4.2.6.8 and 6.1.1.4'

loop_
_geom_angle_atom_site_label_1
_geom_angle_atom_site_label_2
_geom_angle_atom_site_label_3
_geom_angle
_geom_angle_publ_flag
C12 O2 C13 114.60(18) yes
C5 N1 C6 109.40(17) yes
C7 N2 C8 118.22(18) yes
N4 N3 C15 107.82(18) yes
N4 N3 C16 115.42(18) yes
C15 N3 C16 136.25(18) yes
N3 N4 N5 106.52(18) yes
N4 N5 N6 110.92(18) yes
N5 N6 C15 106.51(19) yes
C14 N7 C20 112.50(17) yes
C5 N1 H1A 125.00 no
C6 N1 H1A 125.00 no
C14 N7 H7 108.6(19) no
C20 N7 H7 107.5(18) no
C2 C1 C11 119.66(18) no
C1 C2 C3 119.96(19) no
C2 C3 C4 122.2(2) no
C3 C4 C5 117.50(18) no
C4 C5 C11 121.30(19) no
N1 C5 C4 129.55(18) yes
N1 C5 C11 109.15(18) yes
N1 C6 C10 108.35(18) yes
C7 C6 C10 121.07(19) no
N1 C6 C7 130.58(18) yes
N2 C7 C6 120.73(18) yes
N2 C7 C14 116.08(18) yes
C6 C7 C14 123.14(18) no
N2 C8 C9 124.45(19) yes
C9 C8 C12 117.85(18) no
N2 C8 C12 117.70(18) yes
C8 C9 C10 117.70(18) no
C6 C10 C9 117.72(19) no
C9 C10 C11 134.67(19) no
C6 C10 C11 107.61(17) no
C1 C11 C10 135.16(19) no
C5 C11 C10 105.50(17) no
C1 C11 C5 119.34(19) no
O1 C12 C8 123.1(2) yes
O2 C12 C8 113.53(17) yes
O1 C12 O2 123.4(2) yes
N7 C14 C7 110.09(18) yes
N7 C14 C15 112.70(17) yes
C7 C14 C15 110.75(16) no
N3 C15 N6 108.24(18) yes
N6 C15 C14 120.5(2) yes
N3 C15 C14 131.15(19) yes
N3 C16 C17 105.85(18) yes
N3 C16 C18 108.11(17) yes
C18 C16 C19 110.2(2) no
N3 C16 C19 110.76(19) yes
C17 C16 C18 112.0(2) no
C17 C16 C19 109.9(2) no
N7 C20 C21 113.76(17) yes
C20 C21 C26 120.31(18) no
C22 C21 C26 117.9(2) no
C20 C21 C22 121.8(2) no
C21 C22 C23 120.8(2) no
C22 C23 C24 121.34(19) no
C23 C24 C25 117.8(2) no
C25 C24 C27 121.2(2) no
C23 C24 C27 121.0(2) no
C24 C25 C26 121.1(2) no
C21 C26 C25 121.16(19) no
C2 C1 H1 120.00 no
C11 C1 H1 120.00 no
C1 C2 H2 120.00 no
C3 C2 H2 120.00 no
C2 C3 H3 119.00 no
C4 C3 H3 119.00 no
C3 C4 H4 121.00 no
C5 C4 H4 121.00 no
C8 C9 H9 121.00 no
C10 C9 H9 121.00 no
O2 C13 H13A 110.00 no
O2 C13 H13B 109.00 no
O2 C13 H13C 110.00 no
H13A C13 H13B 109.00 no
H13A C13 H13C 110.00 no
H13B C13 H13C 109.00 no
N7 C14 H14 108.00 no
C7 C14 H14 108.00 no
C15 C14 H14 108.00 no
C16 C17 H17A 109.00 no
C16 C17 H17B 109.00 no
C16 C17 H17C 109.00 no
H17A C17 H17B 110.00 no
H17A C17 H17C 109.00 no
H17B C17 H17C 109.00 no
C16 C18 H18A 110.00 no
C16 C18 H18B 109.00 no
C16 C18 H18C 109.00 no
H18A C18 H18B 109.00 no
H18A C18 H18C 109.00 no
H18B C18 H18C 110.00 no
C16 C19 H19A 109.00 no
C16 C19 H19B 109.00 no
C16 C19 H19C 109.00 no
H19A C19 H19B 109.00 no
H19A C19 H19C 109.00 no
H19B C19 H19C 110.00 no
N7 C20 H20A 109.00 no
N7 C20 H20B 109.00 no
C21 C20 H20A 109.00 no
C21 C20 H20B 109.00 no
H20A C20 H20B 108.00 no
C21 C22 H22 120.00 no
C23 C22 H22 120.00 no
C22 C23 H23 119.00 no
C24 C23 H23 119.00 no
C24 C25 H25 119.00 no
C26 C25 H25 120.00 no
C21 C26 H26 119.00 no
C25 C26 H26 119.00 no
C24 C27 H27A 110.00 no
C24 C27 H27B 109.00 no
C24 C27 H27C 109.00 no
H27A C27 H27B 110.00 no
H27A C27 H27C 109.00 no
H27B C27 H27C 109.00 no

loop_
_geom_bond_atom_site_label_1
_geom_bond_atom_site_label_2
_geom_bond_distance
_geom_bond_publ_flag
O1 C12 1.210(3) yes
O2 C12 1.346(3) yes
O2 C13 1.440(3) yes
N1 C5 1.390(3) yes
N1 C6 1.371(3) yes
N2 C7 1.326(3) yes
N2 C8 1.366(3) yes
N3 N4 1.362(3) yes
N3 C15 1.355(3) yes
N3 C16 1.491(3) yes
N4 N5 1.291(3) yes
N5 N6 1.360(3) yes
N6 C15 1.316(3) yes
N7 C14 1.454(3) yes
N7 C20 1.485(3) yes
N1 H1A 0.8800 no
N7 H7 0.93(3) no
C1 C2 1.376(3) no
C1 C11 1.401(3) no
C2 C3 1.401(3) no
C3 C4 1.385(3) no
C4 C5 1.394(3) no
C5 C11 1.416(3) no
C6 C7 1.397(3) no
C6 C10 1.416(3) no
C7 C14 1.532(3) no
C8 C9 1.391(3) no
C8 C12 1.481(3) no
C9 C10 1.381(3) no
C10 C11 1.447(3) no
C14 C15 1.521(3) no
C16 C17 1.515(4) no
C16 C18 1.538(4) no
C16 C19 1.518(4) no
C20 C21 1.514(3) no
C21 C26 1.400(3) no
C21 C22 1.391(3) no
C22 C23 1.395(3) no
C23 C24 1.398(3) no
C24 C25 1.390(3) no
C24 C27 1.508(4) no
C25 C26 1.391(3) no
C1 H1 0.9500 no
C2 H2 0.9500 no
C3 H3 0.9500 no
C4 H4 0.9500 no
C9 H9 0.9500 no
C13 H13A 0.9800 no
C13 H13B 0.9800 no
C13 H13C 0.9800 no
C14 H14 1.0000 no
C17 H17A 0.9800 no
C17 H17B 0.9800 no
C17 H17C 0.9800 no
C18 H18A 0.9800 no
C18 H18B 0.9800 no
C18 H18C 0.9800 no
C19 H19A 0.9800 no
C19 H19B 0.9800 no
C19 H19C 0.9800 no
C20 H20A 0.9900 no
C20 H20B 0.9900 no
C22 H22 0.9500 no
C23 H23 0.9500 no
C25 H25 0.9500 no
C26 H26 0.9500 no
C27 H27A 0.9800 no
C27 H27B 0.9800 no
C27 H27C 0.9800 no

loop_
_geom_contact_atom_site_label_1
_geom_contact_atom_site_label_2
_geom_contact_distance
_geom_contact_site_symmetry_2
_geom_contact_publ_flag
O1 N5 3.192(3) 1_655 no
O1 C6 3.348(3) 3_775 no
O2 N2 2.655(2) . no
O2 C17 3.379(3) . no
O1 H20B 2.6200 1_655 no
O1 H26 2.8800 1_655 no
O1 H13C 2.5300 . no
O1 H7 2.50(3) 3_775 no
O1 H9 2.5200 . no
O1 H13A 2.6500 . no
O2 H17A 2.4300 . no
N1 N7 2.806(3) . no
N2 C9 3.333(3) 3_775 no
N2 O2 2.655(2) . no
N3 N6 2.164(3) . no
N4 N6 2.184(3) . no
N5 C20 3.349(3) 3_675 no
N5 O1 3.192(3) 1_455 no
N5 C23 3.429(3) 1_565 no
N6 C20 3.178(3) 3_675 no
N6 C20 3.183(3) . no
N6 N7 2.872(3) . no
N6 N3 2.164(3) . no
N7 N1 2.806(3) . no
N7 N6 2.872(3) . no
N1 H7 2.91(3) . no
N2 H19C 2.7100 . no
N4 H23 2.6100 1_565 no
N4 H18A 2.5700 . no
N4 H17C 2.5200 . no
N5 H20A 2.7800 3_675 no
N5 H23 2.5600 1_565 no
N5 H1 2.6100 3_775 no
N5 H7 2.73(3) 3_675 no
N6 H7 2.78(3) 3_675 no
N6 H9 2.6500 3_775 no
N6 H20A 2.8600 3_675 no
N6 H20B 2.8300 3_675 no
N6 H7 2.64(3) . no
N6 H20B 2.5900 . no
N7 H1A 2.3200 . no
C3 C6 3.547(3) 3_765 no
C3 C7 3.562(3) 3_765 no
C4 C6 3.583(3) 3_765 no
C4 C10 3.486(3) 3_765 no
C5 C5 3.556(3) 3_765 no
C5 C13 3.526(4) 3_775 no
C5 C11 3.561(3) 3_765 no
C6 C3 3.547(3) 3_765 no
C6 C12 3.389(3) 3_775 no
C6 O1 3.348(3) 3_775 no
C6 C4 3.583(3) 3_765 no
C7 C3 3.562(3) 3_765 no
C8 C8 3.474(3) 3_775 no
C8 C10 3.585(3) 3_775 no
C8 C9 3.413(3) 3_775 no
C9 C20 3.580(3) 1_655 no
C9 N2 3.333(3) 3_775 no
C9 C8 3.413(3) 3_775 no
C10 C12 3.453(3) 3_775 no
C10 C4 3.486(3) 3_765 no
C10 C8 3.585(3) 3_775 no
C11 C5 3.561(3) 3_765 no
C12 C10 3.453(3) 3_775 no
C12 C6 3.389(3) 3_775 no
C13 C27 3.562(4) 1_665 no
C13 C5 3.526(4) 3_775 no
C14 C19 3.137(3) . no
C14 C22 3.585(3) . no
C15 C21 3.466(3) . no
C17 O2 3.379(3) . no
C19 C14 3.137(3) . no
C20 N6 3.183(3) . no
C20 N5 3.349(3) 3_675 no
C20 C9 3.580(3) 1_455 no
C20 N6 3.178(3) 3_675 no
C21 C15 3.466(3) . no
C22 C14 3.585(3) . no
C23 N5 3.429(3) 1_545 no
C27 C13 3.562(4) 1_445 no
C2 H18B 2.9400 4_564 no
C3 H18B 3.0900 4_564 no
C4 H13C 3.0400 3_775 no
C5 H13C 2.7800 3_775 no
C6 H7 2.93(3) . no
C7 H19C 2.9300 . no
C14 H19C 2.7300 . no
C14 H19A 2.9200 . no
C14 H1A 2.9700 . no
C15 H20B 2.6100 . no
C15 H19C 2.9100 . no
C15 H19A 3.0400 . no
C17 H19B 3.0300 2_655 no
C19 H14 2.4900 . no
C20 H9 2.8300 1_455 no
C21 H4 2.8500 3_665 no
C21 H14 2.5900 . no
C22 H4 2.9900 3_665 no
C22 H14 3.0100 . no
C23 H4 3.0700 3_665 no
C24 H4 3.0100 3_665 no
C25 H4 2.8400 3_665 no
C26 H19A 3.0800 . no
C26 H4 2.7600 3_665 no
C26 H18C 3.0200 . no
H1 N5 2.6100 3_775 no
H1A N7 2.3200 . no
H1A C14 2.9700 . no
H1A H7 2.5500 . no
H3 H19C 2.4900 3_765 no
H4 C21 2.8500 3_665 no
H4 C22 2.9900 3_665 no
H4 C23 3.0700 3_665 no
H4 C24 3.0100 3_665 no
H4 C25 2.8400 3_665 no
H4 C26 2.7600 3_665 no
H7 N1 2.91(3) . no
H7 N6 2.64(3) . no
H7 C6 2.93(3) . no
H7 H1A 2.5500 . no
H7 O1 2.50(3) 3_775 no
H7 N5 2.73(3) 3_675 no
H7 N6 2.78(3) 3_675 no
H9 O1 2.5200 . no
H9 C20 2.8300 1_655 no
H9 H20A 2.4200 1_655 no
H9 H20B 2.4000 1_655 no
H9 N6 2.6500 3_775 no
H13A O1 2.6500 . no
H13C O1 2.5300 . no
H13C C4 3.0400 3_775 no
H13C C5 2.7800 3_775 no
H14 C19 2.4900 . no
H14 C21 2.5900 . no
H14 C22 3.0100 . no
H14 H19A 2.0900 . no
H14 H19C 2.1800 . no
H17A O2 2.4300 . no
H17A H19C 2.4500 . no
H17B H18B 2.6000 . no
H17B H19B 2.5300 . no
H17C N4 2.5200 . no
H17C H18A 2.5200 . no
H17C H19B 2.3000 2_655 no
H18A N4 2.5700 . no
H18A H17C 2.5200 . no
H18B H17B 2.6000 . no
H18B H19B 2.5100 . no
H18B C2 2.9400 4_465 no
H18B C3 3.0900 4_465 no
H18C C26 3.0200 . no
H18C H19A 2.5200 . no
H19A C14 2.9200 . no
H19A C15 3.0400 . no
H19A C26 3.0800 . no
H19A H14 2.0900 . no
H19A H18C 2.5200 . no
H19B H17B 2.5300 . no
H19B H18B 2.5100 . no
H19B C17 3.0300 2_645 no
H19B H17C 2.3000 2_645 no
H19C N2 2.7100 . no
H19C C7 2.9300 . no
H19C C14 2.7300 . no
H19C C15 2.9100 . no
H19C H14 2.1800 . no
H19C H17A 2.4500 . no
H19C H3 2.4900 3_765 no
H20A H9 2.4200 1_455 no
H20A N5 2.7800 3_675 no
H20A N6 2.8600 3_675 no
H20B O1 2.6200 1_455 no
H20B N6 2.5900 . no
H20B C15 2.6100 . no
H20B H9 2.4000 1_455 no
H20B H26 2.3300 . no
H20B N6 2.8300 3_675 no
H23 N4 2.6100 1_545 no
H23 N5 2.5600 1_545 no
H23 H27B 2.3600 . no
H26 O1 2.8800 1_455 no
H26 H20B 2.3300 . no
H27B H23 2.3600 . no

loop_
_geom_hbond_atom_site_label_D
_geom_hbond_atom_site_label_H
_geom_hbond_atom_site_label_A
_geom_hbond_distance_DH
_geom_hbond_distance_HA
_geom_hbond_distance_DA
_geom_hbond_angle_DHA
_geom_hbond_site_symmetry_A
_geom_hbond_publ_flag
N1 H1A N7 0.8800 2.3200 2.806(3) 115.00 . yes
N7 H7 O1 0.93(3) 2.50(3) 3.345(3) 153(2) 3_775 yes
C1 H1 N5 0.9500 2.6100 3.517(3) 159.00 3_775 yes
C17 H17A O2 0.9800 2.4300 3.379(3) 164.00 . yes
C17 H17C N4 0.9800 2.5200 2.866(4) 101.00 . yes
C20 H20B N6 0.9900 2.5900 3.183(3) 119.00 . yes
C23 H23 N4 0.9500 2.6100 3.544(3) 169.00 1_545 yes
C23 H23 N5 0.9500 2.5600 3.429(3) 152.00 1_545 yes

loop_
_geom_torsion_atom_site_label_1
_geom_torsion_atom_site_label_2
_geom_torsion_atom_site_label_3
_geom_torsion_atom_site_label_4
_geom_torsion
_geom_torsion_publ_flag
C13 O2 C12 O1 1.4(3) no
C13 O2 C12 C8 -179.19(19) no
C5 N1 C6 C10 -0.3(2) no
C6 N1 C5 C4 -179.5(2) no
C6 N1 C5 C11 0.0(2) no
C5 N1 C6 C7 178.8(2) no
C8 N2 C7 C14 -179.59(18) no
C7 N2 C8 C12 179.56(19) no
C7 N2 C8 C9 0.2(3) no
C8 N2 C7 C6 3.0(3) no
C15 N3 N4 N5 -0.1(2) no
N4 N3 C16 C17 -63.1(2) no
N4 N3 C15 N6 -0.2(2) no
C16 N3 C15 C14 12.2(4) no
C16 N3 C15 N6 -171.2(2) no
C15 N3 C16 C19 -11.7(3) no
C16 N3 N4 N5 173.03(17) no
N4 N3 C16 C19 177.83(19) no
C15 N3 C16 C17 107.3(3) no
C15 N3 C16 C18 -132.5(3) no
N4 N3 C15 C14 -176.8(2) no
N4 N3 C16 C18 57.0(2) no
N3 N4 N5 N6 0.3(2) no
N4 N5 N6 C15 -0.5(2) no
N5 N6 C15 C14 177.42(17) no
N5 N6 C15 N3 0.4(2) no
C20 N7 C14 C7 179.38(16) no
C14 N7 C20 C21 -56.0(2) no
C20 N7 C14 C15 -56.4(2) no
C2 C1 C11 C5 0.2(3) no
C2 C1 C11 C10 -179.7(2) no
C11 C1 C2 C3 -0.1(3) no
C1 C2 C3 C4 -0.2(3) no
C2 C3 C4 C5 0.4(3) no
C3 C4 C5 N1 179.3(2) no
C3 C4 C5 C11 -0.2(3) no
N1 C5 C11 C10 0.3(2) no
C4 C5 C11 C10 179.89(19) no
C4 C5 C11 C1 -0.1(3) no
N1 C5 C11 C1 -179.64(19) no
N1 C6 C10 C9 -178.50(19) no
N1 C6 C7 N2 176.7(2) no
C7 C6 C10 C9 2.3(3) no
C10 C6 C7 C14 178.5(2) no
N1 C6 C10 C11 0.5(2) no
N1 C6 C7 C14 -0.6(4) no
C7 C6 C10 C11 -178.7(2) no
C10 C6 C7 N2 -4.3(3) no
N2 C7 C14 C15 29.3(3) no
C6 C7 C14 N7 -28.0(3) no
N2 C7 C14 N7 154.59(18) no
C6 C7 C14 C15 -153.4(2) no
N2 C8 C12 O2 5.3(3) no
C9 C8 C12 O1 4.1(3) no
N2 C8 C12 O1 -175.3(2) no
C12 C8 C9 C10 178.55(19) no
C9 C8 C12 O2 -175.30(19) no
N2 C8 C9 C10 -2.1(3) no
C8 C9 C10 C6 0.8(3) no
C8 C9 C10 C11 -177.9(2) no
C9 C10 C11 C1 -1.8(4) no
C9 C10 C11 C5 178.3(2) no
C6 C10 C11 C5 -0.5(2) no
C6 C10 C11 C1 179.4(2) no
C7 C14 C15 N3 -97.9(3) no
C7 C14 C15 N6 85.9(2) no
N7 C14 C15 N3 138.3(2) no
N7 C14 C15 N6 -37.9(3) no
N7 C20 C21 C22 -61.1(3) no
N7 C20 C21 C26 120.5(2) no
C20 C21 C22 C23 -178.25(19) no
C26 C21 C22 C23 0.2(3) no
C20 C21 C26 C25 177.93(19) no
C22 C21 C26 C25 -0.5(3) no
C21 C22 C23 C24 0.5(3) no
C22 C23 C24 C25 -0.8(3) no
C22 C23 C24 C27 177.7(2) no
C23 C24 C25 C26 0.5(3) no
C27 C24 C25 C26 -178.1(2) no
C24 C25 C26 C21 0.2(3) no
